data_7104020
loop_
_publ_author_name
'Boldog, Ishtvan'
'Rusanov, Eduard B.'
'Sieler, Joachim'
'Blaurock, Steffen'
'Domasevitch, Konstantin V.'

_publ_section_title
;
 Construction of extended networks with a trimeric pyrazole synthon
;
_journal_coden_ASTM CHCOFS
_journal_issue 6
_journal_name_full
;
 Chemical Communications (Cambridge, United Kingdom)
;
_journal_page_first 740
_journal_page_last 741
_journal_paper_doi 10.1039/b212540d
_journal_year 2003
_chemical_formula_sum 'C10 H14 N4'
_chemical_formula_weight 190.25
_chemical_name_common '3,3',5,5'-Tetramethyl-4,4'-Bipyrazole, Tetragonal form ('
_chemical_name_systematic
;
3,3',5,5'-Tetramethyl-4,4'-Bipyrazole, Tetragonal form (#3)
;
_space_group_IT_number 110
_symmetry_cell_setting tetragonal
_symmetry_space_group_name_Hall 'I 4bw -2c'
_symmetry_space_group_name_H-M 'I 41 c d'
_atom_sites_solution_hydrogens geom
_atom_sites_solution_primary direct
_atom_sites_solution_secondary difmap
_audit_creation_method SHELXL
_cell_angle_alpha 90.00
_cell_angle_beta 90.00
_cell_angle_gamma 90.00
_cell_formula_units_Z 24
_cell_length_a 27.619(3)
_cell_length_b 27.619(3)
_cell_length_c 8.6029(11)
_cell_measurement_temperature 223(2)
_cell_volume 6562.5(13)
_computing_structure_refinement 'SHELXL-93 (Sheldrick, 1993)'
_computing_structure_solution 'SHELXS-86 (Sheldrick, 1990)'
_diffrn_ambient_temperature 223(2)
_diffrn_measurement_device 'SMART CCD Siemens'
_diffrn_measurement_method 'omega scnans'
_diffrn_radiation_monochromator graphite
_diffrn_radiation_source 'fine-focus sealed tube'
_diffrn_radiation_type MoK\a
_diffrn_radiation_wavelength 0.71073
_diffrn_reflns_av_R_equivalents 0.0295
_diffrn_reflns_av_sigmaI/netI 0.0251
_diffrn_reflns_limit_h_max 36
_diffrn_reflns_limit_h_min -30
_diffrn_reflns_limit_k_max 35
_diffrn_reflns_limit_k_min -36
_diffrn_reflns_limit_l_max 11
_diffrn_reflns_limit_l_min -9
_diffrn_reflns_number 19799
_diffrn_reflns_theta_max 28.27
_diffrn_reflns_theta_min 2.09
_exptl_absorpt_coefficient_mu 0.074
_exptl_absorpt_correction_T_max 0.8890
_exptl_absorpt_correction_T_min 0.8091
_exptl_absorpt_correction_type integration
_exptl_crystal_colour 'slightly yellowish'
_exptl_crystal_density_diffrn 1.155
_exptl_crystal_description prism
_exptl_crystal_F_000 2448
_exptl_crystal_size_max 0.40
_exptl_crystal_size_mid 0.25
_exptl_crystal_size_min 0.25
_refine_diff_density_max 0.161
_refine_diff_density_min -0.130
_refine_diff_density_rms 0.028
_refine_ls_abs_structure_details 'Flack H D (1983), Acta Cryst. A39, 876-881'
_refine_ls_abs_structure_Flack 3.04(230)
_refine_ls_extinction_method none
_refine_ls_goodness_of_fit_all 1.164
_refine_ls_goodness_of_fit_obs 1.189
_refine_ls_matrix_type full
_refine_ls_number_parameters 208
_refine_ls_number_reflns 2960
_refine_ls_number_restraints 1
_refine_ls_restrained_S_all 1.300
_refine_ls_restrained_S_obs 1.189
_refine_ls_R_factor_all 0.0658
_refine_ls_R_factor_obs 0.0461
_refine_ls_shift/esd_max 0.001
_refine_ls_shift/esd_mean 0.000
_refine_ls_structure_factor_coef Fsqd
_refine_ls_weighting_details 'w=1/[\s^2^(Fo^2^)+(0.0564P)^2^+1.1537P] where P=(Fo^2^+2Fc^2^)/3'
_refine_ls_weighting_scheme calc
_refine_ls_wR_factor_all 0.1256
_refine_ls_wR_factor_obs 0.1034
_reflns_number_observed 2645
_reflns_number_total 3706
_reflns_observed_criterion >2sigma(I)
_cod_data_source_file b212540d.txt
_cod_data_source_block c1214
_cod_depositor_comments
;
The following automatic conversions were performed:
'_symmetry_cell_setting' value 'Tetragonal' changed to 'tetragonal'
according to '/home/saulius/struct/CIF-dictionaries/cif_core.dic'
dictionary named 'cif_core.dic' version 2.4.1 from 2010-06-29.

Automatic conversion script
Id: cif_fix_enum 1527 2010-12-29 10:47:43Z saulius 

The following automatic conversions were performed:

'_refine_ls_weighting_scheme' value 'calc
w=1/[\s^2^(Fo^2^)+(0.0564P)^2^+1.1537P] where P=(Fo^2^+2Fc^2^)/3' was
changed to 'calc'. New tag '_refine_ls_weighting_details' was
created. The value of the new tag was set to
'w=1/[\s^2^(Fo^2^)+(0.0564P)^2^+1.1537P] where P=(Fo^2^+2Fc^2^)/3'.

Automatic conversion script
Id: cif_fix_values 3143 2015-03-26 13:38:13Z robertas 
;
_cod_original_sg_symbol_H-M I4(1)cd
_cod_database_code 7104020

loop_
_symmetry_equiv_pos_as_xyz
'x, y, z'
'-x+1/2, -y+1/2, z+1/2'
'-y, x+1/2, z+1/4'
'y+1/2, -x, z+3/4'
'x, -y, z+1/2'
'-x+1/2, y+1/2, z'
'-y, -x+1/2, z+3/4'
'y+1/2, x, z+1/4'
'x+1/2, y+1/2, z+1/2'
'-x+1, -y+1, z+1'
'-y+1/2, x+1, z+3/4'
'y+1, -x+1/2, z+5/4'
'x+1/2, -y+1/2, z+1'
'-x+1, y+1, z+1/2'
'-y+1/2, -x+1, z+5/4'
'y+1, x+1/2, z+3/4'

loop_
_atom_site_aniso_label
_atom_site_aniso_U_11
_atom_site_aniso_U_22
_atom_site_aniso_U_33
_atom_site_aniso_U_23
_atom_site_aniso_U_13
_atom_site_aniso_U_12
N1 0.0359(9) 0.0459(10) 0.0386(10) 0.0028(9) -0.0089(8) 0.0016(7)
N2 0.0367(9) 0.0431(10) 0.0429(11) -0.0026(9) -0.0136(9) -0.0054(8)
N3 0.0330(9) 0.0551(11) 0.0384(11) -0.0121(9) -0.0098(8) 0.0100(8)
N4 0.0307(8) 0.0445(10) 0.0403(10) -0.0057(8) -0.0075(8) 0.0084(7)
N5 0.0318(8) 0.0358(9) 0.0264(9) -0.0021(7) -0.0017(7) 0.0080(7)
N6 0.0260(8) 0.0391(9) 0.0289(9) -0.0009(7) -0.0031(7) 0.0103(7)
C1 0.0266(10) 0.0432(11) 0.0342(11) -0.0008(9) -0.0025(8) 0.0026(8)
C2 0.0231(8) 0.0438(11) 0.0300(11) -0.0030(9) -0.0009(8) -0.0005(7)
C3 0.0276(9) 0.0428(11) 0.0378(12) -0.0020(9) -0.0042(9) -0.0010(8)
C4 0.0488(12) 0.0417(12) 0.061(2) -0.0029(11) -0.0148(12) -0.0042(10)
C5 0.0434(12) 0.0450(12) 0.053(2) -0.0096(11) -0.0064(11) 0.0081(9)
C6 0.0321(10) 0.0535(12) 0.0352(12) -0.0058(10) -0.0063(9) 0.0095(9)
C7 0.0269(9) 0.0380(10) 0.0330(11) -0.0042(9) -0.0041(8) 0.0019(7)
C8 0.0285(9) 0.0337(9) 0.0344(11) -0.0027(8) -0.0042(8) 0.0007(7)
C9 0.0400(11) 0.0547(13) 0.0443(14) -0.0081(11) 0.0014(10) 0.0110(10)
C10 0.0480(14) 0.106(2) 0.0417(15) -0.011(2) -0.0012(12) 0.0290(14)
C11 0.0298(9) 0.0319(9) 0.0243(9) 0.0003(8) -0.0002(8) 0.0056(7)
C12 0.0251(8) 0.0319(9) 0.0207(8) 0.0023(8) 0.0008(7) 0.0031(6)
C13 0.0261(8) 0.0332(9) 0.0209(9) 0.0013(8) 0.0027(7) 0.0048(7)
C14 0.0326(10) 0.0388(10) 0.0305(11) -0.0014(9) -0.0006(9) 0.0004(8)
C15 0.0378(10) 0.0365(11) 0.0387(12) -0.0056(9) -0.0083(9) 0.0041(8)

loop_
_atom_site_label
_atom_site_type_symbol
_atom_site_fract_x
_atom_site_fract_y
_atom_site_fract_z
_atom_site_U_iso_or_equiv
_atom_site_thermal_displace_type
_atom_site_occupancy
_atom_site_calc_flag
_atom_site_refinement_flags
_atom_site_disorder_group
N1 N 0.15390(6) 0.14629(6) 0.3100(2) 0.0401(4) Uani 1 d . .
N2 N 0.15735(7) 0.09798(7) 0.2843(2) 0.0409(5) Uani 1 d . .
N3 N 0.28977(6) 0.11255(7) 0.8070(3) 0.0422(4) Uani 1 d . .
N4 N 0.31876(6) 0.09305(7) 0.6980(2) 0.0385(4) Uani 1 d . .
N5 N 0.44697(6) 0.09174(6) 0.8153(2) 0.0313(4) Uani 1 d . .
N6 N 0.41494(7) 0.06138(6) 0.7477(2) 0.0313(4) Uani 1 d . .
C1 C 0.18438(7) 0.15584(7) 0.4252(3) 0.0347(5) Uani 1 d . .
C2 C 0.20741(6) 0.11329(7) 0.4766(2) 0.0323(4) Uani 1 d . .
C3 C 0.18886(7) 0.07708(8) 0.3812(3) 0.0361(5) Uani 1 d . .
C4 C 0.19849(9) 0.02377(8) 0.3806(3) 0.0503(6) Uani 1 d . .
H4A H 0.2204(6) 0.01575(14) 0.4648(16) 0.080 Uiso 1 calc R .
H4B H 0.2130(7) 0.0146(2) 0.2823(10) 0.080 Uiso 1 calc R .
H4C H 0.16827(14) 0.00640(9) 0.3943(24) 0.080 Uiso 1 calc R .
C5 C 0.19110(9) 0.20643(8) 0.4830(3) 0.0471(6) Uani 1 d . .
H5A H 0.2248(2) 0.2115(2) 0.5099(22) 0.080 Uiso 1 calc R .
H5B H 0.1711(6) 0.2115(2) 0.5743(14) 0.080 Uiso 1 calc R .
H5C H 0.1817(7) 0.22914(8) 0.4025(9) 0.080 Uiso 1 calc R .
C6 C 0.24570(7) 0.12222(8) 0.7492(3) 0.0403(5) Uani 1 d . .
C7 C 0.24600(7) 0.10847(7) 0.5942(2) 0.0326(4) Uani 1 d . .
C8 C 0.29276(7) 0.09020(7) 0.5681(2) 0.0322(4) Uani 1 d . .
C9 C 0.31487(8) 0.07067(9) 0.4224(3) 0.0463(6) Uani 1 d . .
H9A H 0.2979(4) 0.0837(5) 0.3330(3) 0.080 Uiso 1 calc R .
H9B H 0.3123(6) 0.03564(10) 0.4220(10) 0.080 Uiso 1 calc R .
H9C H 0.3487(2) 0.0800(6) 0.4176(11) 0.080 Uiso 1 calc R .
C10 C 0.20613(10) 0.14266(13) 0.8478(4) 0.0653(8) Uani 1 d . .
H10A H 0.1763(2) 0.1439(7) 0.7883(8) 0.080 Uiso 1 calc R .
H10B H 0.2149(3) 0.1751(3) 0.8808(19) 0.080 Uiso 1 calc R .
H10C H 0.2015(5) 0.1223(4) 0.9385(12) 0.080 Uiso 1 calc R .
C11 C 0.48839(6) 0.06665(7) 0.8281(2) 0.0287(4) Uani 1 d . .
C12 C 0.48236(6) 0.01992(6) 0.7673(2) 0.0259(4) Uani 1 d . .
C13 C 0.43422(6) 0.01843(6) 0.7156(2) 0.0267(4) Uani 1 d . .
C14 C 0.40698(7) -0.02018(7) 0.6330(2) 0.0339(5) Uani 1 d . .
H14A H 0.4287(2) -0.0466(3) 0.6076(19) 0.080 Uiso 1 calc R .
H14B H 0.3932(6) -0.0071(2) 0.5382(11) 0.080 Uiso 1 calc R .
H14C H 0.3812(4) -0.0321(5) 0.6994(9) 0.080 Uiso 1 calc R .
C15 C 0.53198(8) 0.08860(8) 0.9025(3) 0.0377(5) Uani 1 d . .
H15A H 0.5465(4) 0.1119(5) 0.8320(10) 0.080 Uiso 1 calc R .
H15B H 0.5553(3) 0.06337(12) 0.9261(21) 0.080 Uiso 1 calc R .
H15C H 0.52254(14) 0.1048(6) 0.9978(12) 0.080 Uiso 1 calc R .
H1 H 0.1383(11) 0.0833(11) 0.2285(37) 0.055(8) Uiso 1 d . .
H2 H 0.3037(12) 0.1247(11) 0.8903(44) 0.068(9) Uiso 1 d . .
H3 H 0.3907(11) 0.0675(9) 0.7296(32) 0.041(7) Uiso 1 d . .

loop_
_atom_type_symbol
_atom_type_description
_atom_type_scat_dispersion_real
_atom_type_scat_dispersion_imag
_atom_type_scat_source
C C 0.0033 0.0016 'International Tables Vol C Tables 4.2.6.8 and 6.1.1.4'
H H 0.0000 0.0000 'International Tables Vol C Tables 4.2.6.8 and 6.1.1.4'
N N 0.0061 0.0033 'International Tables Vol C Tables 4.2.6.8 and 6.1.1.4'

loop_
_geom_angle_atom_site_label_1
_geom_angle_atom_site_label_2
_geom_angle_atom_site_label_3
_geom_angle
_geom_angle_site_symmetry_1
_geom_angle_site_symmetry_3
_geom_angle_publ_flag
C1 N1 N2 105.8(2) . . ?
C3 N2 N1 111.7(2) . . ?
C6 N3 N4 111.2(2) . . ?
C8 N4 N3 106.7(2) . . ?
C11 N5 N6 105.9(2) . . ?
C13 N6 N5 112.4(2) . . ?
N1 C1 C2 110.8(2) . . ?
N1 C1 C5 120.9(2) . . ?
C2 C1 C5 128.3(2) . . ?
C3 C2 C1 104.4(2) . . ?
C3 C2 C7 127.3(2) . . ?
C1 C2 C7 128.1(2) . . ?
N2 C3 C2 107.3(2) . . ?
N2 C3 C4 122.6(2) . . ?
C2 C3 C4 130.1(2) . . ?
N3 C6 C7 107.3(2) . . ?
N3 C6 C10 121.9(2) . . ?
C7 C6 C10 130.8(2) . . ?
C6 C7 C8 104.9(2) . . ?
C6 C7 C2 129.1(2) . . ?
C8 C7 C2 125.9(2) . . ?
N4 C8 C7 109.9(2) . . ?
N4 C8 C9 120.4(2) . . ?
C7 C8 C9 129.7(2) . . ?
N5 C11 C12 110.1(2) . . ?
N5 C11 C15 120.9(2) . . ?
C12 C11 C15 129.0(2) . . ?
C13 C12 C11 104.95(14) . . ?
C13 C12 C12 127.3(2) . 10_544 ?
C11 C12 C12 127.6(2) . 10_544 ?
N6 C13 C12 106.7(2) . . ?
N6 C13 C14 122.5(2) . . ?
C12 C13 C14 130.7(2) . . ?

loop_
_geom_bond_atom_site_label_1
_geom_bond_atom_site_label_2
_geom_bond_distance
_geom_bond_site_symmetry_2
_geom_bond_publ_flag
N1 C1 1.326(3) . ?
N1 N2 1.356(3) . ?
N2 C3 1.336(3) . ?
N3 C6 1.342(3) . ?
N3 N4 1.345(3) . ?
N4 C8 1.331(3) . ?
N5 C11 1.342(2) . ?
N5 N6 1.350(3) . ?
N6 C13 1.329(2) . ?
C1 C2 1.407(3) . ?
C1 C5 1.495(3) . ?
C2 C3 1.392(3) . ?
C2 C7 1.476(3) . ?
C3 C4 1.496(3) . ?
C6 C7 1.386(3) . ?
C6 C10 1.495(3) . ?
C7 C8 1.405(3) . ?
C8 C9 1.495(3) . ?
C11 C12 1.403(3) . ?
C11 C15 1.492(3) . ?
C12 C13 1.403(3) . ?
C12 C12 1.470(3) 10_544 ?
C13 C14 1.486(3) . ?
